data_7014013
loop_
_publ_author_name
'Avent, Anthony G.'
'Cloke, F Geoffrey N'
'Elvidge, Benjamin R.'
'Hitchcock, Peter B.'

_publ_section_title
;
 Yttrium complexes incorporating the chelating diamides
 [ArN(CH2)xNAr]2- (Ar = C6H3-2,6-iPr2, x= 2, 3) and their unusual
 reaction with phenylsilane.
;
_journal_issue 7
_journal_name_full 'Dalton transactions (Cambridge, England : 2003)'
_journal_page_first 1083
_journal_page_last 1096
_journal_paper_doi 10.1039/b400149d
_journal_year 2004
_chemical_compound_source 'synthesis as described'
_chemical_formula_moiety 'C61 H88 K N4 Y'
_chemical_formula_sum 'C61 H88 K N4 Y'
_chemical_formula_weight 1005.36
_chemical_name_common (Y(C6H3iPr2N(CH2)3NC6H3iPr2)2K(C7H8))
_space_group_IT_number 14
_symmetry_cell_setting monoclinic
_symmetry_Int_Tables_number 14
_symmetry_space_group_name_Hall '-P 2ybc'
_symmetry_space_group_name_H-M 'P 1 21/c 1'
_atom_sites_solution_hydrogens geom
_atom_sites_solution_primary direct
_atom_sites_solution_secondary difmap
_audit_conform_dict_location ftp://ftp.iucr.org/pub/cif_core.dic
_audit_conform_dict_name cif_core.dic
_audit_conform_dict_version 2.2
_audit_creation_date 2002-11-12T14:39:33-00:00
_audit_creation_method 'WinGX routine CIF_UPDATE'
_cell_angle_alpha 90
_cell_angle_beta 98.851(1)
_cell_angle_gamma 90
_cell_formula_units_Z 4
_cell_length_a 12.2379(2)
_cell_length_b 13.0294(2)
_cell_length_c 36.6872(6)
_cell_measurement_reflns_used 72736
_cell_measurement_temperature 223(2)
_cell_measurement_theta_max 22.465
_cell_measurement_theta_min 3.705
_cell_measurement_wavelength 0.71073
_cell_volume 5780.20(16)
_computing_cell_refinement 'HKL Scalepack (Otwinowski & Minor 1997)'
_computing_data_collection 'Collect (Nonius BV, 1997-2000)'
_computing_data_reduction 'HKL Denzo and Scalepack (Otwinowski & Minor 1997)'
_computing_molecular_graphics 'Ortep-3 for Windows (Farrugia, 1997)'
_computing_publication_material 'WinGX publication routines (Farrugia, 1999)'
_computing_structure_refinement 'SHELXL-97 (Sheldrick, 1997)'
_computing_structure_solution 'SHELXS-97 (Sheldrick, 1997)'
_diffrn_ambient_temperature 223(2)
_diffrn_measured_fraction_theta_full 0.976
_diffrn_measured_fraction_theta_max 0.976
_diffrn_measurement_device '95mm CCD camera on \k-goniostat'
_diffrn_measurement_device_type KappaCCD
_diffrn_measurement_method CCD
_diffrn_radiation_monochromator graphite
_diffrn_radiation_probe x-ray
_diffrn_radiation_type MoK\a
_diffrn_radiation_wavelength 0.71073
_diffrn_reflns_av_R_equivalents 0.0746
_diffrn_reflns_av_unetI/netI 0.0813
_diffrn_reflns_limit_h_max 13
_diffrn_reflns_limit_h_min -10
_diffrn_reflns_limit_k_max 13
_diffrn_reflns_limit_k_min -14
_diffrn_reflns_limit_l_max 38
_diffrn_reflns_limit_l_min -39
_diffrn_reflns_number 24408
_diffrn_reflns_theta_full 22.61
_diffrn_reflns_theta_max 22.61
_diffrn_reflns_theta_min 3.72
_exptl_absorpt_coefficient_mu 1.12
_exptl_absorpt_correction_T_max 0.9065
_exptl_absorpt_correction_T_min 0.8328
_exptl_absorpt_correction_type multi-scan
_exptl_absorpt_process_details
;
[c.f. r.h. blessing, acta cryst. (1995), a51, 33-38]
;
_exptl_crystal_colour colourless
_exptl_crystal_density_diffrn 1.155
_exptl_crystal_density_method 'not measured'
_exptl_crystal_description prism
_exptl_crystal_F_000 2160
_exptl_crystal_size_max 0.2
_exptl_crystal_size_mid 0.15
_exptl_crystal_size_min 0.05
_refine_diff_density_max 0.579
_refine_diff_density_min -0.435
_refine_diff_density_rms 0.063
_refine_ls_extinction_method none
_refine_ls_goodness_of_fit_ref 1.062
_refine_ls_hydrogen_treatment riding
_refine_ls_matrix_type full
_refine_ls_number_parameters 592
_refine_ls_number_reflns 7471
_refine_ls_number_restraints 0
_refine_ls_restrained_S_all 1.062
_refine_ls_R_factor_all 0.1098
_refine_ls_R_factor_gt 0.0677
_refine_ls_shift/su_max 0.001
_refine_ls_shift/su_mean 0
_refine_ls_structure_factor_coef Fsqd
_refine_ls_weighting_details 'calc w=1/[\s^2^(Fo^2^)+(0.0446P)^2^+11.2075P] where P=(Fo^2^+2Fc^2^)/3'
_refine_ls_weighting_scheme calc
_refine_ls_wR_factor_gt 0.1314
_refine_ls_wR_factor_ref 0.1477
_reflns_number_gt 5283
_reflns_number_total 7471
_reflns_threshold_expression >2sigma(I)
_cod_data_source_file b400149d.txt
_cod_data_source_block nov1502
_cod_original_sg_symbol_H-M P2(1)/c
_cod_database_code 7014013

loop_
_symmetry_equiv_pos_as_xyz
'x, y, z'
'-x, y+1/2, -z+1/2'
'-x, -y, -z'
'x, -y-1/2, z-1/2'

loop_
_atom_site_label
_atom_site_type_symbol
_atom_site_fract_x
_atom_site_fract_y
_atom_site_fract_z
_atom_site_U_iso_or_equiv
_atom_site_adp_type
_atom_site_occupancy
_atom_site_symmetry_multiplicity
_atom_site_calc_flag
_atom_site_refinement_flags
_atom_site_disorder_assembly
_atom_site_disorder_group
Y Y 0.25911(4) 0.34991(4) 0.872992(13) 0.03712(18) Uani 1 1 d . . .
K K 0.72051(16) 0.09294(15) 0.89937(5) 0.1032(6) Uani 1 1 d . . .
N1 N 0.2971(4) 0.4879(3) 0.90780(11) 0.0429(11) Uani 1 1 d . . .
N2 N 0.4291(4) 0.2817(4) 0.89095(11) 0.0423(11) Uani 1 1 d . . .
N3 N 0.2175(4) 0.3743(3) 0.81183(11) 0.0474(12) Uani 1 1 d . . .
N4 N 0.1130(4) 0.2493(3) 0.87786(11) 0.0438(12) Uani 1 1 d . . .
C1 C 0.4156(5) 0.5018(5) 0.92247(15) 0.0514(16) Uani 1 1 d . . .
H1A H 0.4334 0.4634 0.9456 0.062 Uiso 1 1 calc R . .
H1B H 0.4298 0.5746 0.928 0.062 Uiso 1 1 calc R . .
C2 C 0.4907(5) 0.4657(5) 0.89536(15) 0.0551(16) Uani 1 1 d . . .
H2A H 0.4543 0.4827 0.8704 0.066 Uiso 1 1 calc R . .
H2B H 0.5591 0.506 0.9 0.066 Uiso 1 1 calc R . .
C3 C 0.5228(4) 0.3528(5) 0.89564(15) 0.0506(15) Uani 1 1 d . . .
H3A H 0.5666 0.3407 0.8758 0.061 Uiso 1 1 calc R . .
H3B H 0.57 0.3374 0.9191 0.061 Uiso 1 1 calc R . .
C4 C 0.2280(4) 0.5573(4) 0.92351(15) 0.0444(14) Uani 1 1 d . . .
C5 C 0.1890(5) 0.6462(5) 0.90395(16) 0.0599(17) Uani 1 1 d . . .
C6 C 0.1194(6) 0.7129(5) 0.91941(19) 0.072(2) Uani 1 1 d . . .
H6 H 0.0919 0.7717 0.9062 0.086 Uiso 1 1 calc R . .
C7 C 0.0903(6) 0.6943(5) 0.95343(19) 0.0680(19) Uani 1 1 d . . .
H7 H 0.0439 0.7403 0.9635 0.082 Uiso 1 1 calc R . .
C8 C 0.1290(5) 0.6086(5) 0.97258(17) 0.0592(17) Uani 1 1 d . . .
H8 H 0.1092 0.5965 0.996 0.071 Uiso 1 1 calc R . .
C9 C 0.1972(5) 0.5389(4) 0.95826(14) 0.0454(15) Uani 1 1 d . . .
C10 C 0.2205(9) 0.6732(5) 0.8661(2) 0.096(3) Uani 1 1 d . . .
H10 H 0.2251 0.608 0.8526 0.115 Uiso 1 1 calc R . .
C11 C 0.1381(9) 0.7422(6) 0.8419(2) 0.129(4) Uani 1 1 d . . .
H11A H 0.0656 0.7104 0.8385 0.194 Uiso 1 1 calc R . .
H11B H 0.1621 0.7518 0.8182 0.194 Uiso 1 1 calc R . .
H11C H 0.1344 0.8083 0.8539 0.194 Uiso 1 1 calc R . .
C12 C 0.3344(8) 0.7231(7) 0.8704(3) 0.130(4) Uani 1 1 d . . .
H12A H 0.3531 0.7385 0.8463 0.194 Uiso 1 1 calc R . .
H12B H 0.3889 0.6765 0.8833 0.194 Uiso 1 1 calc R . .
H12C H 0.3336 0.7862 0.8845 0.194 Uiso 1 1 calc R . .
C13 C 0.2388(5) 0.4450(4) 0.98084(14) 0.0483(15) Uani 1 1 d . . .
H13 H 0.278 0.4005 0.9652 0.058 Uiso 1 1 calc R . .
C14 C 0.1454(5) 0.3829(5) 0.99266(17) 0.0664(19) Uani 1 1 d . . .
H14A H 0.1757 0.3235 1.0066 0.1 Uiso 1 1 calc R . .
H14B H 0.0955 0.3606 0.971 0.1 Uiso 1 1 calc R . .
H14C H 0.1054 0.4251 1.0079 0.1 Uiso 1 1 calc R . .
C15 C 0.3216(5) 0.4760(5) 1.01485(15) 0.0621(18) Uani 1 1 d . . .
H15A H 0.3477 0.415 1.0287 0.093 Uiso 1 1 calc R . .
H15B H 0.2857 0.5212 1.0303 0.093 Uiso 1 1 calc R . .
H15C H 0.3838 0.5112 1.007 0.093 Uiso 1 1 calc R . .
C16 C 0.4621(5) 0.1804(5) 0.90105(15) 0.0466(15) Uani 1 1 d . . .
C17 C 0.4617(5) 0.1014(5) 0.87405(15) 0.0545(16) Uani 1 1 d . . .
C18 C 0.4858(6) 0.0018(6) 0.88492(19) 0.075(2) Uani 1 1 d . . .
H18 H 0.4821 -0.0499 0.8669 0.09 Uiso 1 1 calc R . .
C19 C 0.5153(7) -0.0241(5) 0.9216(2) 0.088(2) Uani 1 1 d . . .
H19 H 0.5309 -0.0926 0.9285 0.105 Uiso 1 1 calc R . .
C20 C 0.5213(6) 0.0521(5) 0.94772(18) 0.074(2) Uani 1 1 d . . .
H20 H 0.5437 0.0347 0.9726 0.089 Uiso 1 1 calc R . .
C21 C 0.4956(5) 0.1530(5) 0.93889(15) 0.0520(15) Uani 1 1 d . . .
C22 C 0.4425(5) 0.1286(5) 0.83298(15) 0.0676(19) Uani 1 1 d . . .
H22 H 0.3962 0.1912 0.8296 0.081 Uiso 1 1 calc R . .
C23 C 0.3828(6) 0.0432(6) 0.80894(19) 0.098(3) Uani 1 1 d . . .
H23A H 0.3715 0.0646 0.7833 0.147 Uiso 1 1 calc R . .
H23B H 0.3118 0.0298 0.8166 0.147 Uiso 1 1 calc R . .
H23C H 0.4273 -0.0187 0.8117 0.147 Uiso 1 1 calc R . .
C24 C 0.5536(6) 0.1526(7) 0.82076(18) 0.096(3) Uani 1 1 d . . .
H24A H 0.5418 0.1708 0.7948 0.143 Uiso 1 1 calc R . .
H24B H 0.6011 0.0927 0.8246 0.143 Uiso 1 1 calc R . .
H24C H 0.5885 0.2095 0.8352 0.143 Uiso 1 1 calc R . .
C25 C 0.4994(5) 0.2310(5) 0.97005(14) 0.0525(16) Uani 1 1 d . . .
H25 H 0.4799 0.2989 0.9588 0.063 Uiso 1 1 calc R . .
C26 C 0.4161(6) 0.2059(5) 0.99552(18) 0.083(2) Uani 1 1 d . . .
H26A H 0.42 0.2577 1.0147 0.124 Uiso 1 1 calc R . .
H26B H 0.433 0.1392 1.0067 0.124 Uiso 1 1 calc R . .
H26C H 0.3422 0.2048 0.9814 0.124 Uiso 1 1 calc R . .
C27 C 0.6150(6) 0.2388(5) 0.99240(17) 0.076(2) Uani 1 1 d . . .
H27A H 0.615 0.2898 1.0117 0.114 Uiso 1 1 calc R . .
H27B H 0.6671 0.2589 0.9763 0.114 Uiso 1 1 calc R . .
H27C H 0.6364 0.1728 1.0035 0.114 Uiso 1 1 calc R . .
C28 C 0.1779(5) 0.2812(5) 0.79181(15) 0.0571(17) Uani 1 1 d . . .
H28A H 0.2338 0.2588 0.777 0.068 Uiso 1 1 calc R . .
H28B H 0.1105 0.2977 0.7747 0.068 Uiso 1 1 calc R . .
C29 C 0.1534(5) 0.1929(4) 0.81637(15) 0.0490(15) Uani 1 1 d . . .
H29A H 0.2222 0.1745 0.8324 0.059 Uiso 1 1 calc R . .
H29B H 0.1311 0.1334 0.8006 0.059 Uiso 1 1 calc R . .
C30 C 0.0643(5) 0.2112(5) 0.84079(14) 0.0508(15) Uani 1 1 d . . .
H30A H 0.0108 0.2615 0.8289 0.061 Uiso 1 1 calc R . .
H30B H 0.0247 0.1469 0.8434 0.061 Uiso 1 1 calc R . .
C31 C 0.2181(5) 0.4615(5) 0.78860(14) 0.0534(16) Uani 1 1 d . . .
C32 C 0.1185(6) 0.5102(5) 0.77297(15) 0.0570(17) Uani 1 1 d . . .
C33 C 0.1231(7) 0.5972(6) 0.75148(17) 0.075(2) Uani 1 1 d . . .
H33 H 0.0569 0.6289 0.7408 0.09 Uiso 1 1 calc R . .
C34 C 0.2228(8) 0.6386(6) 0.74532(19) 0.090(2) Uani 1 1 d . . .
H34 H 0.2246 0.698 0.7309 0.108 Uiso 1 1 calc R . .
C35 C 0.3176(7) 0.5917(7) 0.76056(19) 0.088(2) Uani 1 1 d . . .
H35 H 0.3854 0.6211 0.757 0.106 Uiso 1 1 calc R . .
C36 C 0.3192(6) 0.5023(6) 0.78114(15) 0.0680(19) Uani 1 1 d . . .
C37 C 0.0063(6) 0.4711(5) 0.77911(19) 0.0705(19) Uani 1 1 d . . .
H37 H 0.0182 0.4153 0.7976 0.085 Uiso 1 1 calc R . .
C38 C -0.0637(6) 0.5536(6) 0.7938(2) 0.104(3) Uani 1 1 d . . .
H38A H -0.1339 0.5243 0.7976 0.156 Uiso 1 1 calc R . .
H38B H -0.0768 0.6091 0.776 0.156 Uiso 1 1 calc R . .
H38C H -0.0251 0.5798 0.8169 0.156 Uiso 1 1 calc R . .
C39 C -0.0586(7) 0.4253(6) 0.7428(2) 0.103(3) Uani 1 1 d . . .
H39A H -0.1296 0.3997 0.7475 0.154 Uiso 1 1 calc R . .
H39B H -0.0164 0.3694 0.7344 0.154 Uiso 1 1 calc R . .
H39C H -0.0701 0.4782 0.724 0.154 Uiso 1 1 calc R . .
C40 C 0.4286(6) 0.4479(7) 0.79265(19) 0.090(3) Uani 1 1 d . . .
H40 H 0.4216 0.4054 0.8145 0.108 Uiso 1 1 calc R . .
C41 C 0.4513(7) 0.3754(8) 0.7618(2) 0.124(3) Uani 1 1 d . . .
H41A H 0.5208 0.34 0.7693 0.186 Uiso 1 1 calc R . .
H41B H 0.4554 0.4148 0.7396 0.186 Uiso 1 1 calc R . .
H41C H 0.3919 0.3256 0.7569 0.186 Uiso 1 1 calc R . .
C42 C 0.5260(7) 0.5214(8) 0.8033(2) 0.136(4) Uani 1 1 d . . .
H42A H 0.5932 0.4822 0.8105 0.205 Uiso 1 1 calc R . .
H42B H 0.512 0.564 0.8238 0.205 Uiso 1 1 calc R . .
H42C H 0.5344 0.5646 0.7824 0.205 Uiso 1 1 calc R . .
C43 C 0.0427(5) 0.2300(4) 0.90426(14) 0.0422(14) Uani 1 1 d . . .
C44 C 0.0677(5) 0.1504(5) 0.93027(16) 0.0551(16) Uani 1 1 d . . .
C45 C -0.0024(6) 0.1315(5) 0.95586(16) 0.0626(18) Uani 1 1 d . . .
H45 H 0.0145 0.0782 0.9731 0.075 Uiso 1 1 calc R . .
C46 C -0.0965(6) 0.1895(6) 0.95654(18) 0.069(2) Uani 1 1 d . . .
H46 H -0.1433 0.1755 0.974 0.083 Uiso 1 1 calc R . .
C47 C -0.1213(5) 0.2676(5) 0.93170(17) 0.0638(18) Uani 1 1 d . . .
H47 H -0.1852 0.3071 0.9323 0.077 Uiso 1 1 calc R . .
C48 C -0.0533(5) 0.2897(5) 0.90535(14) 0.0469(15) Uani 1 1 d . . .
C49 C 0.1723(6) 0.0865(5) 0.93104(18) 0.071(2) Uani 1 1 d . . .
H49 H 0.2332 0.1353 0.9291 0.085 Uiso 1 1 calc R . .
C50 C 0.2059(7) 0.0258(6) 0.9672(2) 0.105(3) Uani 1 1 d . . .
H50A H 0.2732 -0.0123 0.9658 0.157 Uiso 1 1 calc R . .
H50B H 0.1472 -0.0216 0.9706 0.157 Uiso 1 1 calc R . .
H50C H 0.2184 0.0731 0.9878 0.157 Uiso 1 1 calc R . .
C51 C 0.1688(7) 0.0121(6) 0.8991(2) 0.103(3) Uani 1 1 d . . .
H51A H 0.2383 -0.0248 0.9012 0.154 Uiso 1 1 calc R . .
H51B H 0.1569 0.0498 0.876 0.154 Uiso 1 1 calc R . .
H51C H 0.1088 -0.0363 0.8995 0.154 Uiso 1 1 calc R . .
C52 C -0.0841(5) 0.3774(5) 0.87890(16) 0.0555(17) Uani 1 1 d . . .
H52 H -0.0231 0.3866 0.8643 0.067 Uiso 1 1 calc R . .
C53 C -0.0976(6) 0.4786(5) 0.89903(19) 0.084(2) Uani 1 1 d . . .
H53A H -0.1165 0.5329 0.8811 0.127 Uiso 1 1 calc R . .
H53B H -0.0288 0.4954 0.9148 0.127 Uiso 1 1 calc R . .
H53C H -0.1561 0.4715 0.9139 0.127 Uiso 1 1 calc R . .
C54 C -0.1893(5) 0.3514(6) 0.85182(18) 0.082(2) Uani 1 1 d . . .
H54A H -0.2073 0.408 0.8348 0.123 Uiso 1 1 calc R . .
H54B H -0.2501 0.34 0.8655 0.123 Uiso 1 1 calc R . .
H54C H -0.1768 0.2899 0.8382 0.123 Uiso 1 1 calc R . .
C55 C 0.8763(10) -0.0804(13) 0.8894(5) 0.306(17) Uani 1 1 d G . .
H55 H 0.9319 -0.0498 0.9064 0.368 Uiso 1 1 calc R . .
C56 C 0.8619(11) -0.0507(8) 0.8525(5) 0.276(14) Uani 1 1 d G . .
H56 H 0.9078 0 0.8447 0.331 Uiso 1 1 calc R . .
C57 C 0.7797(13) -0.0960(12) 0.8273(3) 0.196(6) Uani 1 1 d G . .
H57 H 0.7699 -0.0759 0.8024 0.236 Uiso 1 1 calc R . .
C58 C 0.7118(9) -0.1709(12) 0.8389(5) 0.224(8) Uani 1 1 d G . .
H58 H 0.6562 -0.2015 0.8218 0.269 Uiso 1 1 calc R . .
C59 C 0.7262(13) -0.2006(8) 0.8757(6) 0.212(9) Uani 1 1 d G . .
C60 C 0.8084(16) -0.1554(14) 0.9009(3) 0.37(2) Uani 1 1 d G . .
H60 H 0.8181 -0.1755 0.9258 0.448 Uiso 1 1 calc R . .
C61 C 0.680(3) -0.267(2) 0.8937(9) 0.50(3) Uani 1 1 d . . .
H61A H 0.6215 -0.3007 0.8773 0.757 Uiso 0.5 1 calc PR . .
H61B H 0.6498 -0.2331 0.9134 0.757 Uiso 0.5 1 calc PR . .
H61C H 0.7347 -0.3172 0.9041 0.757 Uiso 0.5 1 calc PR . .
H61D H 0.7158 -0.2666 0.9192 0.757 Uiso 0.5 1 calc PR . .
H61E H 0.6876 -0.3343 0.8831 0.757 Uiso 0.5 1 calc PR . .
H61F H 0.6026 -0.2502 0.8925 0.757 Uiso 0.5 1 calc PR . .

loop_
_atom_site_aniso_label
_atom_site_aniso_U_11
_atom_site_aniso_U_22
_atom_site_aniso_U_33
_atom_site_aniso_U_23
_atom_site_aniso_U_13
_atom_site_aniso_U_12
Y 0.0387(3) 0.0444(3) 0.0277(3) -0.0016(3) 0.0033(2) -0.0010(3)
K 0.0879(14) 0.0948(14) 0.1163(15) -0.0148(11) -0.0183(11) 0.0117(11)
N1 0.041(3) 0.041(3) 0.046(3) -0.009(2) 0.006(2) -0.003(2)
N2 0.034(3) 0.056(3) 0.037(3) -0.004(2) 0.006(2) 0.002(3)
N3 0.054(3) 0.054(3) 0.032(2) 0.002(2) 0.000(2) -0.004(2)
N4 0.046(3) 0.050(3) 0.035(3) -0.011(2) 0.003(2) -0.006(2)
C1 0.051(4) 0.057(4) 0.046(3) -0.003(3) 0.006(3) -0.014(3)
C2 0.047(4) 0.070(5) 0.049(4) 0.010(3) 0.010(3) -0.005(3)
C3 0.035(3) 0.071(4) 0.047(3) 0.011(3) 0.011(3) 0.007(4)
C4 0.044(4) 0.039(4) 0.048(3) -0.012(3) -0.001(3) -0.003(3)
C5 0.084(5) 0.039(4) 0.056(4) -0.013(4) 0.007(3) -0.001(4)
C6 0.111(6) 0.037(4) 0.062(5) -0.001(4) -0.001(4) 0.009(4)
C7 0.074(5) 0.063(5) 0.065(5) -0.011(4) 0.004(4) 0.016(4)
C8 0.060(4) 0.068(5) 0.050(4) -0.013(4) 0.012(3) 0.005(4)
C9 0.044(4) 0.050(4) 0.041(3) -0.008(3) 0.004(3) -0.006(3)
C10 0.184(10) 0.046(5) 0.066(5) 0.004(4) 0.041(6) 0.013(5)
C11 0.225(12) 0.097(7) 0.056(5) 0.014(5) -0.012(6) 0.006(7)
C12 0.144(9) 0.117(8) 0.142(8) 0.056(7) 0.067(7) 0.013(7)
C13 0.052(4) 0.052(4) 0.042(3) -0.007(3) 0.010(3) 0.005(3)
C14 0.074(5) 0.068(5) 0.060(4) -0.002(3) 0.017(3) -0.014(4)
C15 0.066(5) 0.066(4) 0.051(4) -0.002(3) -0.002(3) 0.003(4)
C16 0.042(4) 0.053(4) 0.046(4) -0.004(3) 0.009(3) 0.005(3)
C17 0.050(4) 0.064(4) 0.050(4) -0.015(4) 0.009(3) 0.006(3)
C18 0.095(6) 0.063(5) 0.068(5) -0.021(4) 0.018(4) 0.010(4)
C19 0.136(7) 0.054(5) 0.072(5) -0.004(4) 0.012(5) 0.016(5)
C20 0.113(6) 0.057(5) 0.054(4) -0.002(4) 0.013(4) 0.022(4)
C21 0.063(4) 0.049(4) 0.044(3) 0.002(3) 0.009(3) 0.009(3)
C22 0.068(5) 0.090(5) 0.044(4) -0.017(4) 0.004(3) 0.019(4)
C23 0.098(6) 0.115(7) 0.076(5) -0.047(5) -0.007(4) 0.035(5)
C24 0.090(6) 0.145(7) 0.056(4) 0.002(5) 0.026(4) 0.024(6)
C25 0.074(5) 0.047(4) 0.037(3) -0.002(3) 0.009(3) 0.009(3)
C26 0.121(7) 0.070(5) 0.065(4) -0.008(4) 0.037(4) 0.012(5)
C27 0.092(6) 0.071(5) 0.057(4) -0.005(4) -0.016(4) 0.014(4)
C28 0.058(4) 0.074(5) 0.038(3) -0.009(3) 0.004(3) 0.006(4)
C29 0.051(4) 0.053(4) 0.042(3) -0.013(3) 0.006(3) -0.003(3)
C30 0.053(4) 0.053(4) 0.046(3) -0.016(3) 0.006(3) -0.011(3)
C31 0.065(5) 0.066(4) 0.027(3) 0.004(3) 0.003(3) -0.013(4)
C32 0.071(5) 0.059(4) 0.039(3) 0.002(3) 0.001(3) -0.002(4)
C33 0.084(6) 0.080(5) 0.056(4) 0.016(4) -0.001(4) 0.002(4)
C34 0.122(8) 0.096(6) 0.053(4) 0.027(4) 0.020(5) -0.008(6)
C35 0.090(6) 0.118(7) 0.057(5) 0.026(5) 0.012(4) -0.027(5)
C36 0.072(5) 0.098(6) 0.032(3) 0.021(4) 0.004(3) -0.013(4)
C37 0.069(5) 0.060(5) 0.080(5) 0.017(4) 0.002(4) 0.004(4)
C38 0.087(6) 0.090(6) 0.141(8) 0.024(6) 0.037(5) 0.010(5)
C39 0.091(6) 0.089(6) 0.110(6) 0.015(5) -0.044(5) -0.011(5)
C40 0.060(5) 0.151(8) 0.060(5) 0.046(5) 0.011(4) -0.007(5)
C41 0.096(7) 0.174(10) 0.111(7) 0.050(7) 0.048(5) 0.034(6)
C42 0.074(6) 0.248(12) 0.086(6) 0.071(7) 0.008(5) -0.044(7)
C43 0.047(4) 0.043(4) 0.036(3) -0.008(3) 0.003(3) -0.008(3)
C44 0.061(4) 0.053(4) 0.053(4) -0.005(4) 0.012(3) -0.009(4)
C45 0.079(5) 0.057(4) 0.051(4) 0.002(3) 0.006(4) -0.017(4)
C46 0.071(5) 0.088(6) 0.054(4) -0.001(4) 0.022(4) -0.021(4)
C47 0.060(5) 0.079(5) 0.056(4) -0.008(4) 0.019(3) -0.006(4)
C48 0.042(4) 0.056(4) 0.042(3) -0.008(3) 0.007(3) -0.015(3)
C49 0.087(6) 0.055(4) 0.070(5) 0.012(4) 0.011(4) -0.008(4)
C50 0.100(7) 0.089(6) 0.124(7) 0.056(5) 0.015(5) 0.012(5)
C51 0.122(7) 0.066(5) 0.125(7) -0.002(5) 0.033(6) 0.021(5)
C52 0.045(4) 0.067(5) 0.056(4) 0.000(3) 0.013(3) 0.002(3)
C53 0.088(6) 0.080(5) 0.088(5) 0.000(4) 0.020(4) 0.016(4)
C54 0.053(4) 0.113(6) 0.076(5) 0.014(5) 0.000(4) -0.006(4)
C55 0.27(3) 0.33(3) 0.30(3) -0.17(2) -0.04(2) 0.14(3)
C56 0.164(19) 0.178(15) 0.49(4) -0.15(2) 0.07(2) -0.039(13)
C57 0.198(17) 0.164(14) 0.230(17) 0.014(14) 0.040(15) 0.010(11)
C58 0.227(18) 0.181(17) 0.29(3) 0.020(15) 0.136(17) -0.010(14)
C59 0.23(2) 0.130(12) 0.32(2) 0.084(16) 0.16(2) 0.061(13)
C60 0.126(16) 0.166(19) 0.85(7) 0.02(3) 0.14(3) 0.035(14)
C61 0.60(5) 0.29(3) 0.76(6) 0.25(3) 0.55(5) 0.17(3)

loop_
_atom_type_symbol
_atom_type_description
_atom_type_scat_dispersion_real
_atom_type_scat_dispersion_imag
_atom_type_scat_source
C C 0.0033 0.0016 'International Tables Vol C Tables 4.2.6.8 and 6.1.1.4'
H H 0 0 'International Tables Vol C Tables 4.2.6.8 and 6.1.1.4'
K K 0.2009 0.2494 'International Tables Vol C Tables 4.2.6.8 and 6.1.1.4'
N N 0.0061 0.0033 'International Tables Vol C Tables 4.2.6.8 and 6.1.1.4'
Y Y -2.7962 3.5667 'International Tables Vol C Tables 4.2.6.8 and 6.1.1.4'

loop_
_geom_angle_atom_site_label_1
_geom_angle_atom_site_label_2
_geom_angle_atom_site_label_3
_geom_angle
_geom_angle_site_symmetry_1
_geom_angle_site_symmetry_3
_geom_angle_publ_flag
N1 Y N3 117.20(16) . . ?
N1 Y N4 121.81(15) . . ?
N3 Y N4 95.80(16) . . ?
N1 Y N2 92.80(16) . . ?
N3 Y N2 113.77(15) . . ?
N4 Y N2 117.06(17) . . ?
C55 K C18 106.3(4) . . ?
C55 K C46 89.0(3) . 1_655 ?
C18 K C46 146.46(19) . 1_655 ?
C55 K C47 103.1(3) . 1_655 ?
C18 K C47 149.28(19) . 1_655 ?
C46 K C47 25.52(16) 1_655 1_655 ?
C55 K C19 102.3(4) . . ?
C18 K C19 25.55(17) . . ?
C46 K C19 123.01(19) 1_655 . ?
C47 K C19 137.01(18) 1_655 . ?
C55 K C17 127.9(3) . . ?
C18 K C17 25.44(16) . . ?
C46 K C17 140.65(19) 1_655 . ?
C47 K C17 128.64(19) 1_655 . ?
C19 K C17 44.81(18) . . ?
C55 K C56 25.50(8) . . ?
C18 K C56 104.3(3) . . ?
C46 K C56 101.9(4) 1_655 . ?
C47 K C56 106.0(3) 1_655 . ?
C19 K C56 111.8(3) . . ?
C17 K C56 117.4(3) . . ?
C55 K C20 118.8(5) . . ?
C18 K C20 43.70(17) . . ?
C46 K C20 102.75(18) 1_655 . ?
C47 K C20 112.66(17) 1_655 . ?
C19 K C20 24.62(16) . . ?
C17 K C20 50.85(16) . . ?
C56 K C20 134.5(2) . . ?
C55 K C24 112.4(3) . . ?
C18 K C24 60.9(2) . . ?
C46 K C24 140.3(2) 1_655 . ?
C47 K C24 114.8(2) 1_655 . ?
C19 K C24 86.0(2) . . ?
C17 K C24 44.81(16) . . ?
C56 K C24 89.0(4) . . ?
C20 K C24 95.61(18) . . ?
C55 K C16 150.2(3) . . ?
C18 K C16 43.97(16) . . ?
C46 K C16 115.70(18) 1_655 . ?
C47 K C16 106.08(17) 1_655 . ?
C19 K C16 51.04(17) . . ?
C17 K C16 24.98(14) . . ?
C56 K C16 142.1(4) . . ?
C20 K C16 42.75(15) . . ?
C24 K C16 59.29(15) . . ?
C55 K C21 142.6(4) . . ?
C18 K C21 50.65(16) . . ?
C46 K C21 99.58(17) 1_655 . ?
C47 K C21 99.60(16) 1_655 . ?
C19 K C21 43.11(17) . . ?
C17 K C21 43.62(14) . . ?
C56 K C21 154.1(3) . . ?
C20 K C21 23.79(14) . . ?
C24 K C21 83.54(15) . . ?
C16 K C21 24.42(13) . . ?
C4 N1 C1 112.7(4) . . ?
C4 N1 Y 131.8(3) . . ?
C1 N1 Y 114.6(3) . . ?
C16 N2 C3 111.9(4) . . ?
C16 N2 Y 130.9(4) . . ?
C3 N2 Y 117.0(3) . . ?
C31 N3 C28 113.2(4) . . ?
C31 N3 Y 133.7(3) . . ?
C28 N3 Y 113.1(3) . . ?
C43 N4 C30 111.6(4) . . ?
C43 N4 Y 137.2(3) . . ?
C30 N4 Y 109.5(3) . . ?
N1 C1 C2 112.3(4) . . ?
C3 C2 C1 118.3(5) . . ?
N2 C3 C2 114.5(5) . . ?
C9 C4 C5 119.0(5) . . ?
C9 C4 N1 121.4(5) . . ?
C5 C4 N1 119.6(5) . . ?
C6 C5 C4 119.0(6) . . ?
C6 C5 C10 118.6(6) . . ?
C4 C5 C10 122.4(6) . . ?
C7 C6 C5 121.3(6) . . ?
C8 C7 C6 119.7(6) . . ?
C7 C8 C9 121.4(6) . . ?
C8 C9 C4 119.5(5) . . ?
C8 C9 C13 119.3(5) . . ?
C4 C9 C13 121.1(5) . . ?
C12 C10 C11 108.7(7) . . ?
C12 C10 C5 110.8(7) . . ?
C11 C10 C5 115.0(7) . . ?
C14 C13 C9 112.4(5) . . ?
C14 C13 C15 109.9(5) . . ?
C9 C13 C15 110.8(5) . . ?
N2 C16 C17 121.4(5) . . ?
N2 C16 C21 121.0(5) . . ?
C17 C16 C21 117.6(5) . . ?
N2 C16 K 122.8(3) . . ?
C17 C16 K 69.3(3) . . ?
C21 C16 K 78.7(3) . . ?
C18 C17 C16 120.1(6) . . ?
C18 C17 C22 119.8(6) . . ?
C16 C17 C22 120.0(6) . . ?
C18 C17 K 73.8(4) . . ?
C16 C17 K 85.7(3) . . ?
C22 C17 K 107.0(4) . . ?
C17 C18 C19 121.7(6) . . ?
C17 C18 K 80.7(4) . . ?
C19 C18 K 80.2(5) . . ?
C20 C19 C18 118.8(7) . . ?
C20 C19 K 82.7(5) . . ?
C18 C19 K 74.3(4) . . ?
C19 C20 C21 122.6(6) . . ?
C19 C20 K 72.7(4) . . ?
C21 C20 K 83.1(4) . . ?
C20 C21 C16 119.1(5) . . ?
C20 C21 C25 118.7(5) . . ?
C16 C21 C25 122.2(5) . . ?
C20 C21 K 73.2(4) . . ?
C16 C21 K 76.9(3) . . ?
C25 C21 K 122.8(4) . . ?
C24 C22 C17 109.1(5) . . ?
C24 C22 C23 110.3(6) . . ?
C17 C22 C23 112.7(6) . . ?
C22 C24 K 98.7(4) . . ?
C26 C25 C21 111.8(5) . . ?
C26 C25 C27 109.8(5) . . ?
C21 C25 C27 111.5(5) . . ?
N3 C28 C29 114.2(4) . . ?
C28 C29 C30 116.9(5) . . ?
N4 C30 C29 111.5(4) . . ?
C36 C31 C32 118.7(6) . . ?
C36 C31 N3 120.2(6) . . ?
C32 C31 N3 121.2(5) . . ?
C33 C32 C31 119.2(6) . . ?
C33 C32 C37 118.5(6) . . ?
C31 C32 C37 122.3(6) . . ?
C34 C33 C32 121.7(7) . . ?
C35 C34 C33 118.6(7) . . ?
C34 C35 C36 122.9(7) . . ?
C35 C36 C31 118.8(7) . . ?
C35 C36 C40 118.9(7) . . ?
C31 C36 C40 122.2(6) . . ?
C32 C37 C38 112.8(6) . . ?
C32 C37 C39 110.8(6) . . ?
C38 C37 C39 109.3(6) . . ?
C36 C40 C42 113.4(8) . . ?
C36 C40 C41 109.5(6) . . ?
C42 C40 C41 110.6(7) . . ?
C44 C43 N4 120.2(5) . . ?
C44 C43 C48 118.6(5) . . ?
N4 C43 C48 121.2(5) . . ?
C45 C44 C43 119.8(6) . . ?
C45 C44 C49 119.7(6) . . ?
C43 C44 C49 120.5(5) . . ?
C46 C45 C44 121.2(6) . . ?
C47 C46 C45 119.7(6) . . ?
C47 C46 K 77.7(4) . 1_455 ?
C45 C46 K 106.5(4) . 1_455 ?
C46 C47 C48 121.2(6) . . ?
C46 C47 K 76.7(4) . 1_455 ?
C48 C47 K 106.8(4) . 1_455 ?
C47 C48 C43 119.5(6) . . ?
C47 C48 C52 118.9(6) . . ?
C43 C48 C52 121.6(5) . . ?
C51 C49 C44 114.2(6) . . ?
C51 C49 C50 108.0(6) . . ?
C44 C49 C50 114.1(6) . . ?
C48 C52 C53 112.1(5) . . ?
C48 C52 C54 110.5(5) . . ?
C53 C52 C54 111.0(5) . . ?
C56 C55 C60 120 . . ?
C56 C55 K 85.5(6) . . ?
C60 C55 K 94.0(5) . . ?
C57 C56 C55 120 . . ?
C57 C56 K 102.1(4) . . ?
C55 C56 K 69.0(5) . . ?
C56 C57 C58 120 . . ?
C57 C58 C59 120 . . ?
C61 C59 C60 106(2) . . ?
C61 C59 C58 134(2) . . ?
C60 C59 C58 120 . . ?
C59 C60 C55 120 . . ?
C59 C60 K 101.4(4) . . ?
C55 C60 K 61.9(4) . . ?

loop_
_geom_bond_atom_site_label_1
_geom_bond_atom_site_label_2
_geom_bond_distance
_geom_bond_site_symmetry_2
_geom_bond_publ_flag
Y N1 2.213(4) . ?
Y N3 2.246(4) . ?
Y N4 2.246(4) . ?
Y N2 2.265(4) . ?
K C55 3.014(11) . ?
K C18 3.078(8) . ?
K C46 3.090(7) 1_655 ?
K C47 3.102(7) 1_655 ?
K C19 3.150(8) . ?
K C17 3.163(6) . ?
K C56 3.219(11) . ?
K C20 3.272(7) . ?
K C24 3.358(7) . ?
K C16 3.371(6) . ?
K C21 3.394(6) . ?
N1 C4 1.419(6) . ?
N1 C1 1.478(7) . ?
N2 C16 1.414(7) . ?
N2 C3 1.463(7) . ?
N3 C31 1.422(7) . ?
N3 C28 1.461(7) . ?
N4 C43 1.413(6) . ?
N4 C30 1.484(6) . ?
C1 C2 1.529(7) . ?
C2 C3 1.522(8) . ?
C4 C9 1.405(7) . ?
C4 C5 1.407(8) . ?
C5 C6 1.397(9) . ?
C5 C10 1.539(9) . ?
C6 C7 1.371(9) . ?
C7 C8 1.364(8) . ?
C8 C9 1.390(8) . ?
C9 C13 1.521(8) . ?
C10 C12 1.524(11) . ?
C10 C11 1.529(11) . ?
C13 C14 1.517(8) . ?
C13 C15 1.535(7) . ?
C16 C17 1.427(8) . ?
C16 C21 1.431(7) . ?
C17 C18 1.377(9) . ?
C17 C22 1.530(8) . ?
C18 C19 1.379(9) . ?
C19 C20 1.374(9) . ?
C20 C21 1.379(8) . ?
C21 C25 1.524(8) . ?
C22 C24 1.528(9) . ?
C22 C23 1.533(9) . ?
C25 C26 1.520(8) . ?
C25 C27 1.526(8) . ?
C28 C29 1.520(8) . ?
C29 C30 1.532(7) . ?
C31 C36 1.412(8) . ?
C31 C32 1.415(8) . ?
C32 C33 1.387(9) . ?
C32 C37 1.514(9) . ?
C33 C34 1.383(10) . ?
C34 C35 1.354(10) . ?
C35 C36 1.387(9) . ?
C36 C40 1.516(9) . ?
C37 C38 1.523(9) . ?
C37 C39 1.560(9) . ?
C40 C42 1.532(11) . ?
C40 C41 1.533(11) . ?
C43 C44 1.410(8) . ?
C43 C48 1.415(8) . ?
C44 C45 1.388(8) . ?
C44 C49 1.525(9) . ?
C45 C46 1.381(9) . ?
C46 C47 1.368(9) . ?
C46 K 3.090(7) 1_455 ?
C47 C48 1.399(8) . ?
C47 K 3.102(6) 1_455 ?
C48 C52 1.510(8) . ?
C49 C51 1.518(9) . ?
C49 C50 1.544(9) . ?
C52 C53 1.532(8) . ?
C52 C54 1.538(8) . ?
C55 C56 1.39 . ?
C55 C60 1.39 . ?
C56 C57 1.39 . ?
C57 C58 1.39 . ?
C58 C59 1.39 . ?
C59 C61 1.27(2) . ?
C59 C60 1.39 . ?
